data_9010484
loop_
_publ_author_name
'Yang, H.'
'Downs, R. T.'

_publ_section_title
;
 Crystal structure of glaucodot, (Co,Fe)AsS, and its relationships to
 marcasite and arsenopyrite
;
_journal_name_full 'American Mineralogist'
_journal_page_first 1183
_journal_page_last 1186
_journal_paper_doi 10.2138/am.2008.2966
_journal_volume 93
_journal_year 2008
_chemical_compound_source 'Hakansboda, Lindesberg, Vastmanland, Sweden'
_chemical_formula_sum 'As3 Co1.5 Fe1.5 S3'
_chemical_name_mineral Glaucodot
_space_group_IT_number 31
_symmetry_space_group_name_Hall 'P -2 -2bc'
_symmetry_space_group_name_H-M 'P n 21 m'
_cell_angle_alpha 90
_cell_angle_beta 90
_cell_angle_gamma 90
_cell_length_a 14.158
_cell_length_b 5.6462
_cell_length_c 3.3196
_cell_formula_units_Z 2
_cell_volume 265.365
_database_code_amcsd 0004616
_exptl_crystal_density_diffrn 6.172
_cod_original_formula_sum 'Co1.5 Fe1.5 As3 S3'
_cod_database_code 9010484

loop_
_space_group_symop_operation_xyz
x,y,z
-x,1/2+y,1/2+z
x,y,-z
-x,1/2+y,1/2-z

loop_
_atom_site_aniso_label
_atom_site_aniso_U_11
_atom_site_aniso_U_22
_atom_site_aniso_U_33
_atom_site_aniso_U_12
_atom_site_aniso_U_13
_atom_site_aniso_U_23
CoM1 0.00410 0.00420 0.02090 -0.00040 0.00000 0.00000
CoM2 0.00510 0.00180 0.01650 -0.00040 0.00000 0.00000
FeM2 0.00510 0.00180 0.01650 -0.00040 0.00000 0.00000
FeM3 0.00350 0.00410 0.00690 -0.00060 0.00000 0.00000
As1 0.00850 0.00380 0.00730 0.00030 0.00000 0.00000
As2 0.00840 0.00380 0.00710 0.00010 0.00000 0.00000
As3 0.00640 0.00450 0.00710 -0.00130 0.00000 0.00000
S1 0.00810 0.00600 0.00700 -0.00110 0.00000 0.00000
S2 0.00580 0.00230 0.00460 0.00000 0.00000 0.00000
S3 0.00580 0.00370 0.00500 0.00110 0.00000 0.00000

loop_
_atom_site_label
_atom_site_fract_x
_atom_site_fract_y
_atom_site_fract_z
_atom_site_occupancy
_atom_site_U_iso_or_equiv
CoM1 0.08670 0.68310 0.00000 1.00000 0.00970
CoM2 0.25240 0.20420 0.50000 0.50000 0.00780
FeM2 0.25240 0.20420 0.50000 0.50000 0.00780
FeM3 0.41960 0.68360 0.00000 1.00000 0.00480
As1 -0.02150 0.55740 0.50000 1.00000 0.00650
As2 0.19050 0.82280 0.50000 1.00000 0.00640
As3 0.35330 0.06360 0.00000 1.00000 0.00600
S1 0.14950 0.32060 0.00000 1.00000 0.00700
S2 0.31970 0.56670 0.50000 1.00000 0.00420
S3 0.48430 0.31260 0.00000 1.00000 0.00480

loop_
_cod_related_entry_id
_cod_related_entry_database
_cod_related_entry_code
1 AMCSD 0004616
